data_7154564
loop_
_publ_author_name
'Huang, Zhimei'
'Hu, Junhao'
'Gong, Yuefa'

_publ_section_title
;
 Formation and aromatization of strained bicyclic pyrazolidines via tandem
 reaction of alkyl 2-aroyl-1-chlorocyclopropanecarboxylates with
 acylhydrazones.
;
_journal_issue 31
_journal_name_full 'Organic &amp; biomolecular chemistry'
_journal_page_first 8561
_journal_page_last 8566
_journal_paper_doi 10.1039/c5ob01199j
_journal_volume 13
_journal_year 2015
_chemical_formula_sum 'C27 H24 N2 O4'
_chemical_formula_weight 440.48
_chemical_name_systematic
; 
 ? 
;
_space_group_IT_number 29
_symmetry_cell_setting orthorhombic
_symmetry_space_group_name_Hall 'P 2c -2ac'
_symmetry_space_group_name_H-M 'P c a 21'
_atom_sites_solution_hydrogens geom
_atom_sites_solution_primary direct
_atom_sites_solution_secondary difmap
_audit_creation_method SHELXL-97
_audit_update_record
;
2015-06-02 deposited with the CCDC.
2015-07-02 downloaded from the CCDC.
;
_cell_angle_alpha 90.00
_cell_angle_beta 90.00
_cell_angle_gamma 90.00
_cell_formula_units_Z 8
_cell_length_a 10.919(2)
_cell_length_b 21.054
_cell_length_c 21.054(4)
_cell_measurement_reflns_used 5337
_cell_measurement_temperature 296(2)
_cell_measurement_theta_max 20.12
_cell_measurement_theta_min 2.31
_cell_volume 4840.1(13)
_computing_cell_refinement 'Bruker SAINT'
_computing_data_collection 'Bruker APEX2'
_computing_data_reduction 'Bruker SAINT'
_computing_molecular_graphics 'Bruker SHELXTL'
_computing_publication_material 'Bruker SHELXTL'
_computing_structure_refinement 'SHELXL-97 (Sheldrick, 2008)'
_computing_structure_solution 'SHELXS-97 (Sheldrick, 2008)'
_diffrn_ambient_temperature 296(2)
_diffrn_measured_fraction_theta_full 0.997
_diffrn_measured_fraction_theta_max 0.997
_diffrn_measurement_device_type 'Bruker APEX-II CCD'
_diffrn_measurement_method '\f and \w scans'
_diffrn_radiation_monochromator graphite
_diffrn_radiation_source 'fine-focus sealed tube'
_diffrn_radiation_type MoK\a
_diffrn_radiation_wavelength 0.71073
_diffrn_reflns_av_R_equivalents 0.0472
_diffrn_reflns_av_sigmaI/netI 0.0455
_diffrn_reflns_limit_h_max 12
_diffrn_reflns_limit_h_min -12
_diffrn_reflns_limit_k_max 23
_diffrn_reflns_limit_k_min -24
_diffrn_reflns_limit_l_max 25
_diffrn_reflns_limit_l_min -25
_diffrn_reflns_number 31991
_diffrn_reflns_theta_full 25.01
_diffrn_reflns_theta_max 25.01
_diffrn_reflns_theta_min 0.97
_exptl_absorpt_coefficient_mu 0.082
_exptl_absorpt_correction_T_max 0.992
_exptl_absorpt_correction_T_min 0.990
_exptl_crystal_colour colourless
_exptl_crystal_density_diffrn 1.209
_exptl_crystal_density_meas 1.209
_exptl_crystal_density_method 'not measured'
_exptl_crystal_description rodlike
_exptl_crystal_F_000 1856
_exptl_crystal_size_max 0.12
_exptl_crystal_size_mid 0.10
_exptl_crystal_size_min 0.10
_refine_diff_density_max 0.100
_refine_diff_density_min -0.139
_refine_diff_density_rms 0.028
_refine_ls_abs_structure_details 'Flack H D (1983), Acta Cryst. A39, 876-881'
_refine_ls_extinction_method none
_refine_ls_goodness_of_fit_ref 1.011
_refine_ls_hydrogen_treatment mixed
_refine_ls_matrix_type full
_refine_ls_number_parameters 628
_refine_ls_number_reflns 8470
_refine_ls_number_restraints 47
_refine_ls_restrained_S_all 1.023
_refine_ls_R_factor_all 0.0723
_refine_ls_R_factor_gt 0.0392
_refine_ls_shift/su_max 0.001
_refine_ls_shift/su_mean 0.000
_refine_ls_structure_factor_coef Fsqd
_refine_ls_weighting_details 'calc w=1/[\s^2^(Fo^2^)+(0.0464P)^2^+0.1227P] where P=(Fo^2^+2Fc^2^)/3'
_refine_ls_weighting_scheme calc
_refine_ls_wR_factor_gt 0.0861
_refine_ls_wR_factor_ref 0.1016
_reflns_number_gt 5814
_reflns_number_total 8470
_reflns_threshold_expression >2sigma(I)
_cod_data_source_file c5ob01199j2.cif
_cod_data_source_block d:
_cod_depositor_comments
;
The following automatic conversions were performed:

'_symmetry_cell_setting' value 'Orthorhombic' changed to
'orthorhombic' according to
/usr/data/users/saulius/crontab/automatic-downloads/rss-feeds/RSC/lib/dictionaries/cif_core.dic
dictionary named 'cif_core.dic' version 2.4.2 from 2011-04-26.

Automatic conversion script
Id: cif_fix_values 3271 2015-04-21 07:52:19Z andrius 

 Adding full bibliography for 7154564.cif.
;
_cod_original_cell_volume 4840.3(14)
_cod_original_sg_symbol_H-M Pca2(1)
_cod_database_code 7154564
_refine_ls_abs_structure_flack_su 0.000

loop_
_symmetry_equiv_pos_as_xyz
'x, y, z'
'-x, -y, z+1/2'
'x+1/2, -y, z'
'-x+1/2, y, z+1/2'

loop_
_atom_site_label
_atom_site_type_symbol
_atom_site_fract_x
_atom_site_fract_y
_atom_site_fract_z
_atom_site_U_iso_or_equiv
_atom_site_adp_type
_atom_site_occupancy
_atom_site_symmetry_multiplicity
_atom_site_calc_flag
_atom_site_refinement_flags
_atom_site_disorder_assembly
_atom_site_disorder_group
C1 C 1.0107(3) 0.69346(13) 0.25785(12) 0.0634(7) Uani 1 1 d . . .
C2 C 1.0638(4) 0.74661(16) 0.2297(2) 0.1038(12) Uani 1 1 d . . .
H2 H 1.0207 0.7846 0.2281 0.125 Uiso 1 1 calc R . .
C3 C 1.1795(4) 0.7433(2) 0.2044(2) 0.1302(17) Uani 1 1 d . . .
H3 H 1.2123 0.7786 0.1841 0.156 Uiso 1 1 calc R . .
C4 C 1.2461(4) 0.6896(2) 0.2085(2) 0.1112(13) Uani 1 1 d . . .
H4 H 1.3247 0.6882 0.1916 0.133 Uiso 1 1 calc R . .
C5 C 1.1979(3) 0.63741(16) 0.23740(17) 0.0873(10) Uani 1 1 d . . .
H5 H 1.2439 0.6004 0.2409 0.105 Uiso 1 1 calc R . .
C6 C 1.0802(3) 0.63970(13) 0.26152(13) 0.0680(8) Uani 1 1 d . . .
H6 H 1.0475 0.6037 0.2807 0.082 Uiso 1 1 calc R . .
C7 C 0.8837(3) 0.69800(13) 0.28237(13) 0.0674(8) Uani 1 1 d . . .
C8 C 0.8364(2) 0.64741(11) 0.32701(11) 0.0499(6) Uani 1 1 d . . .
C9 C 0.7967(2) 0.58231(12) 0.30465(11) 0.0499(6) Uani 1 1 d . . .
C10 C 0.7027(2) 0.63084(13) 0.32385(12) 0.0596(7) Uani 1 1 d . . .
H10A H 0.6541 0.6503 0.2905 0.072 Uiso 1 1 calc R . .
H10B H 0.6597 0.6243 0.3636 0.072 Uiso 1 1 calc R . .
C11 C 0.9023(2) 0.63541(11) 0.39107(11) 0.0476(6) Uani 1 1 d . . .
H11 H 0.9812 0.6576 0.3902 0.057 Uiso 1 1 calc R . .
C12 C 0.8293(2) 0.65949(12) 0.44780(11) 0.0524(6) Uani 1 1 d . . .
C13 C 0.8165(3) 0.62381(15) 0.50228(13) 0.0746(9) Uani 1 1 d . . .
H13 H 0.8511 0.5835 0.5048 0.090 Uiso 1 1 calc R . .
C14 C 0.7512(4) 0.6486(2) 0.55382(15) 0.0969(11) Uani 1 1 d . . .
H14 H 0.7424 0.6243 0.5905 0.116 Uiso 1 1 calc R . .
C15 C 0.7004(3) 0.7074(2) 0.55117(18) 0.0960(11) Uani 1 1 d . . .
H15 H 0.6573 0.7234 0.5857 0.115 Uiso 1 1 calc R . .
C16 C 0.7133(3) 0.74252(17) 0.49766(17) 0.0850(10) Uani 1 1 d . . .
H16 H 0.6787 0.7828 0.4956 0.102 Uiso 1 1 calc R . .
C17 C 0.7776(3) 0.71905(13) 0.44590(14) 0.0682(7) Uani 1 1 d . . .
H17 H 0.7857 0.7438 0.4096 0.082 Uiso 1 1 calc R . .
C18 C 0.8090(3) 0.56439(16) 0.23714(13) 0.0693(8) Uani 1 1 d . A .
C19' C 0.9008(15) 0.4824(7) 0.1670(6) 0.111(6) Uani 0.482(12) 1 d PDU A 2
H19D H 0.8295 0.4853 0.1397 0.133 Uiso 0.482(12) 1 calc PR A 2
H19C H 0.9204 0.4379 0.1731 0.133 Uiso 0.482(12) 1 calc PR A 2
C20' C 1.0073(9) 0.5163(6) 0.1372(4) 0.118(4) Uani 0.482(12) 1 d PDU A 2
H20D H 0.9849 0.5596 0.1285 0.177 Uiso 0.482(12) 1 calc PR A 2
H20E H 1.0293 0.4955 0.0983 0.177 Uiso 0.482(12) 1 calc PR A 2
H20F H 1.0757 0.5156 0.1659 0.177 Uiso 0.482(12) 1 calc PR A 2
C19 C 0.8993(13) 0.5039(7) 0.1597(4) 0.096(4) Uani 0.518(12) 1 d PDU A 1
H19A H 0.9254 0.5433 0.1401 0.115 Uiso 0.518(12) 1 calc PR A 1
H19B H 0.8268 0.4884 0.1379 0.115 Uiso 0.518(12) 1 calc PR A 1
C20 C 1.0007(9) 0.4549(6) 0.1582(5) 0.145(5) Uani 0.518(12) 1 d PDU A 1
H20A H 1.0602 0.4648 0.1903 0.218 Uiso 0.518(12) 1 calc PR A 1
H20B H 1.0392 0.4553 0.1172 0.218 Uiso 0.518(12) 1 calc PR A 1
H20C H 0.9669 0.4136 0.1662 0.218 Uiso 0.518(12) 1 calc PR A 1
C21 C 0.7575(2) 0.49316(11) 0.37470(11) 0.0479(6) Uani 1 1 d . . .
C22 C 0.7967(2) 0.45225(11) 0.42850(12) 0.0528(6) Uani 1 1 d . . .
C23 C 0.7105(3) 0.43204(14) 0.47197(13) 0.0733(8) Uani 1 1 d . . .
H23 H 0.6300 0.4462 0.4691 0.088 Uiso 1 1 calc R . .
C24 C 0.7443(4) 0.39077(17) 0.51951(16) 0.0998(11) Uani 1 1 d . . .
H24 H 0.6864 0.3776 0.5491 0.120 Uiso 1 1 calc R . .
C25 C 0.8624(5) 0.36870(18) 0.52378(19) 0.1080(13) Uani 1 1 d . . .
H25 H 0.8843 0.3410 0.5562 0.130 Uiso 1 1 calc R . .
C26 C 0.9484(4) 0.38787(16) 0.4797(2) 0.1043(12) Uani 1 1 d . . .
H26 H 1.0278 0.3720 0.4815 0.125 Uiso 1 1 calc R . .
C27 C 0.9166(3) 0.43016(13) 0.43361(16) 0.0763(8) Uani 1 1 d . . .
H27 H 0.9756 0.4445 0.4052 0.092 Uiso 1 1 calc R . .
C28 C 0.2826(3) 0.79985(13) 0.39373(12) 0.0632(7) Uani 1 1 d . . .
C29 C 0.3542(3) 0.85381(15) 0.39774(13) 0.0696(8) Uani 1 1 d . . .
H29 H 0.3197 0.8911 0.4133 0.084 Uiso 1 1 calc R . .
C30 C 0.4755(3) 0.8539(2) 0.37918(15) 0.0906(10) Uani 1 1 d . . .
H30 H 0.5222 0.8907 0.3821 0.109 Uiso 1 1 calc R . .
C31 C 0.5261(4) 0.7986(3) 0.35630(19) 0.1178(15) Uani 1 1 d . . .
H31 H 0.6079 0.7976 0.3440 0.141 Uiso 1 1 calc R . .
C32 C 0.4561(5) 0.7454(3) 0.3517(2) 0.1291(17) Uani 1 1 d . . .
H32 H 0.4909 0.7084 0.3359 0.155 Uiso 1 1 calc R . .
C33 C 0.3356(4) 0.74513(16) 0.36978(17) 0.0972(11) Uani 1 1 d . . .
H33 H 0.2895 0.7082 0.3660 0.117 Uiso 1 1 calc R . .
C34 C 0.1526(3) 0.79800(13) 0.41254(12) 0.0626(7) Uani 1 1 d . . .
C35 C 0.1016(2) 0.84900(11) 0.45567(11) 0.0485(6) Uani 1 1 d . . .
C36 C 0.0622(2) 0.91366(11) 0.43136(11) 0.0483(6) Uani 1 1 d . . .
C37 C -0.0315(2) 0.86469(12) 0.45065(12) 0.0558(6) Uani 1 1 d . . .
H37A H -0.0763 0.8718 0.4898 0.067 Uiso 1 1 calc R . .
H37B H -0.0783 0.8442 0.4172 0.067 Uiso 1 1 calc R . .
C38 C 0.1659(2) 0.86226(11) 0.51998(11) 0.0478(6) Uani 1 1 d . . .
H38 H 0.2453 0.8406 0.5197 0.057 Uiso 1 1 calc R . .
C39 C 0.0934(2) 0.83860(12) 0.57720(11) 0.0515(6) Uani 1 1 d . . .
C40 C 0.0387(3) 0.77950(14) 0.57564(14) 0.0692(8) Uani 1 1 d . . .
H40 H 0.0453 0.7545 0.5394 0.083 Uiso 1 1 calc R . .
C41 C -0.0262(3) 0.75691(16) 0.62782(18) 0.0855(10) Uani 1 1 d . . .
H41 H -0.0634 0.7172 0.6261 0.103 Uiso 1 1 calc R . .
C42 C -0.0355(3) 0.7930(2) 0.68158(18) 0.0903(11) Uani 1 1 d . . .
H42 H -0.0792 0.7781 0.7164 0.108 Uiso 1 1 calc R . .
C43 C 0.0198(3) 0.8510(2) 0.68378(16) 0.0921(10) Uani 1 1 d . . .
H43 H 0.0146 0.8755 0.7205 0.110 Uiso 1 1 calc R . .
C44 C 0.0839(3) 0.87379(15) 0.63155(13) 0.0683(8) Uani 1 1 d . . .
H44 H 0.1209 0.9135 0.6336 0.082 Uiso 1 1 calc R . .
C45 C 0.0789(3) 0.93134(13) 0.36363(12) 0.0595(7) Uani 1 1 d . . .
C46 C 0.1678(4) 1.00579(19) 0.29253(17) 0.1043(12) Uani 1 1 d D . .
H46A H 0.1013 0.9939 0.2644 0.125 Uiso 0.723(9) 1 calc PR B 1
H46B H 0.1750 1.0517 0.2918 0.125 Uiso 0.723(9) 1 calc PR B 1
H46C H 0.0991 1.0287 0.2745 0.125 Uiso 0.277(9) 1 d PR B 2
H46D H 0.1857 0.9696 0.2656 0.125 Uiso 0.277(9) 1 d PR B 2
C47 C 0.2814(5) 0.9778(3) 0.2694(3) 0.129(3) Uani 0.723(9) 1 d PDU B 1
H47A H 0.3472 0.9888 0.2976 0.193 Uiso 0.723(9) 1 calc PR B 1
H47B H 0.2989 0.9938 0.2276 0.193 Uiso 0.723(9) 1 calc PR B 1
H47C H 0.2731 0.9325 0.2677 0.193 Uiso 0.723(9) 1 calc PR B 1
C47' C 0.2772(14) 1.0483(8) 0.2968(8) 0.146(8) Uani 0.277(9) 1 d PDU B 2
H47D H 0.2562 1.0859 0.3202 0.220 Uiso 0.277(9) 1 calc PR B 2
H47E H 0.3031 1.0600 0.2548 0.220 Uiso 0.277(9) 1 calc PR B 2
H47F H 0.3425 1.0264 0.3181 0.220 Uiso 0.277(9) 1 calc PR B 2
C48 C 0.0190(2) 1.00352(11) 0.50103(11) 0.0462(6) Uani 1 1 d . . .
C49 C 0.0600(2) 1.04361(10) 0.55505(11) 0.0484(6) Uani 1 1 d . . .
C50 C -0.0212(3) 1.05869(12) 0.60297(12) 0.0643(7) Uani 1 1 d . . .
H50 H -0.1006 1.0427 0.6020 0.077 Uiso 1 1 calc R . .
C51 C 0.0151(4) 1.09724(15) 0.65211(15) 0.0850(10) Uani 1 1 d . . .
H51 H -0.0386 1.1062 0.6852 0.102 Uiso 1 1 calc R . .
C52 C 0.1324(4) 1.12288(15) 0.65234(16) 0.0913(10) Uani 1 1 d . . .
H52 H 0.1564 1.1494 0.6854 0.110 Uiso 1 1 calc R . .
C53 C 0.2131(3) 1.10949(14) 0.60439(17) 0.0819(9) Uani 1 1 d . . .
H53 H 0.2909 1.1274 0.6044 0.098 Uiso 1 1 calc R . .
C54 C 0.1776(3) 1.06921(12) 0.55604(14) 0.0669(7) Uani 1 1 d . . .
H54 H 0.2327 1.0591 0.5239 0.080 Uiso 1 1 calc R . .
N1 N 0.83509(16) 0.53894(8) 0.35378(8) 0.0437(5) Uani 1 1 d . . .
N2 N 0.92591(17) 0.56673(8) 0.39409(9) 0.0472(5) Uani 1 1 d . . .
H2A H 1.0015 0.5579 0.3795 0.057 Uiso 1 1 d R . .
N3 N 0.09780(16) 0.95768(8) 0.48079(8) 0.0427(5) Uani 1 1 d . . .
N4 N 0.18816(16) 0.93087(8) 0.52212(8) 0.0445(5) Uani 1 1 d . . .
H4A H 0.2639 0.9400 0.5080 0.053 Uiso 1 1 d R . .
O1 O 0.8179(2) 0.74287(11) 0.26994(13) 0.1119(9) Uani 1 1 d . . .
O2 O 0.7668(3) 0.59560(14) 0.19531(11) 0.1294(11) Uani 1 1 d . . .
O3 O 0.8754(2) 0.51272(10) 0.22849(9) 0.0802(6) Uani 1 1 d D . .
O4 O 0.66093(16) 0.48398(9) 0.34610(9) 0.0672(5) Uani 1 1 d . . .
O5 O 0.0854(2) 0.75507(10) 0.39640(12) 0.1071(8) Uani 1 1 d . . .
O6 O 0.0442(2) 0.89882(11) 0.32040(9) 0.0989(8) Uani 1 1 d . . .
O7 O 0.13893(18) 0.98522(10) 0.35698(8) 0.0743(5) Uani 1 1 d D B .
O8 O -0.07772(15) 1.01231(8) 0.47303(8) 0.0606(5) Uani 1 1 d . . .

loop_
_atom_site_aniso_label
_atom_site_aniso_U_11
_atom_site_aniso_U_22
_atom_site_aniso_U_33
_atom_site_aniso_U_23
_atom_site_aniso_U_13
_atom_site_aniso_U_12
C1 0.0750(19) 0.0528(16) 0.0623(16) 0.0152(12) 0.0146(14) -0.0008(15)
C2 0.106(3) 0.074(2) 0.132(3) 0.045(2) 0.030(2) 0.004(2)
C3 0.122(3) 0.097(3) 0.172(4) 0.059(3) 0.061(3) -0.015(3)
C4 0.089(3) 0.112(3) 0.133(3) 0.017(3) 0.052(2) -0.022(3)
C5 0.071(2) 0.084(2) 0.107(2) 0.0075(19) 0.0343(19) -0.0042(18)
C6 0.0663(19) 0.0589(18) 0.0789(19) 0.0109(14) 0.0279(15) -0.0029(15)
C7 0.0733(19) 0.0594(18) 0.0695(17) 0.0244(14) 0.0132(14) 0.0135(16)
C8 0.0444(14) 0.0530(15) 0.0523(13) 0.0106(11) 0.0074(11) 0.0088(12)
C9 0.0424(14) 0.0614(16) 0.0459(13) 0.0046(11) 0.0003(11) 0.0034(13)
C10 0.0473(16) 0.0794(18) 0.0522(14) 0.0098(13) -0.0014(11) 0.0143(14)
C11 0.0430(14) 0.0448(14) 0.0552(14) 0.0086(11) 0.0003(11) -0.0044(11)
C12 0.0491(15) 0.0557(16) 0.0524(14) 0.0002(11) -0.0025(12) -0.0140(12)
C13 0.087(2) 0.082(2) 0.0548(17) 0.0078(15) -0.0040(15) -0.0112(17)
C14 0.112(3) 0.127(3) 0.0519(19) -0.002(2) 0.0113(18) -0.029(3)
C15 0.088(3) 0.125(3) 0.075(2) -0.040(2) 0.0160(19) -0.021(2)
C16 0.079(2) 0.091(2) 0.085(2) -0.0319(19) 0.0091(18) -0.0044(18)
C17 0.0722(19) 0.0624(18) 0.0701(17) -0.0063(14) 0.0077(15) -0.0029(15)
C18 0.069(2) 0.090(2) 0.0490(17) -0.0001(16) 0.0014(14) 0.0044(17)
C19' 0.128(9) 0.103(8) 0.102(7) -0.014(5) 0.027(6) 0.005(7)
C20' 0.114(7) 0.141(8) 0.100(6) -0.004(5) 0.034(5) -0.010(5)
C19 0.112(7) 0.106(7) 0.069(5) -0.030(5) 0.026(5) 0.008(6)
C20 0.130(7) 0.167(8) 0.140(7) -0.031(6) 0.030(5) 0.047(6)
C21 0.0378(13) 0.0544(15) 0.0515(14) -0.0030(11) 0.0044(12) -0.0054(12)
C22 0.0539(17) 0.0429(14) 0.0615(16) 0.0015(12) 0.0031(13) -0.0105(12)
C23 0.069(2) 0.086(2) 0.0650(17) 0.0126(16) 0.0046(15) -0.0139(16)
C24 0.116(3) 0.107(3) 0.076(2) 0.029(2) 0.008(2) -0.028(3)
C25 0.132(4) 0.093(3) 0.099(3) 0.045(2) -0.016(3) 0.000(3)
C26 0.099(3) 0.085(2) 0.128(3) 0.043(2) -0.004(2) 0.020(2)
C27 0.071(2) 0.0554(17) 0.103(2) 0.0218(16) 0.0107(17) 0.0075(15)
C28 0.077(2) 0.0557(16) 0.0567(15) -0.0080(13) 0.0074(14) 0.0200(16)
C29 0.0571(18) 0.082(2) 0.0700(17) -0.0108(15) 0.0143(14) 0.0119(16)
C30 0.064(2) 0.130(3) 0.078(2) -0.005(2) 0.0100(17) 0.016(2)
C31 0.079(3) 0.184(5) 0.090(3) 0.019(3) 0.018(2) 0.057(3)
C32 0.134(4) 0.133(4) 0.120(3) -0.003(3) 0.038(3) 0.086(3)
C33 0.128(3) 0.071(2) 0.092(2) -0.0096(17) 0.017(2) 0.038(2)
C34 0.075(2) 0.0490(17) 0.0639(16) -0.0132(12) 0.0086(14) -0.0034(15)
C35 0.0490(15) 0.0450(14) 0.0516(13) -0.0070(10) 0.0031(11) -0.0033(11)
C36 0.0474(14) 0.0473(14) 0.0501(14) -0.0066(11) -0.0020(11) 0.0000(12)
C37 0.0464(15) 0.0642(16) 0.0569(14) -0.0073(12) -0.0057(12) -0.0108(13)
C38 0.0408(13) 0.0462(14) 0.0565(14) -0.0066(11) -0.0012(11) 0.0058(11)
C39 0.0459(15) 0.0549(16) 0.0539(15) 0.0050(12) -0.0092(11) 0.0042(12)
C40 0.072(2) 0.0657(19) 0.0697(18) 0.0137(14) -0.0138(15) -0.0081(16)
C41 0.070(2) 0.090(2) 0.096(3) 0.040(2) -0.0241(19) -0.0232(18)
C42 0.072(2) 0.122(3) 0.077(2) 0.040(2) -0.0029(18) -0.003(2)
C43 0.104(3) 0.111(3) 0.0613(19) 0.0063(18) 0.0105(19) 0.009(2)
C44 0.074(2) 0.0752(19) 0.0561(16) 0.0011(14) 0.0033(15) -0.0007(15)
C45 0.0619(18) 0.0631(18) 0.0537(16) -0.0019(14) -0.0048(13) 0.0004(15)
C46 0.127(3) 0.110(3) 0.076(2) 0.020(2) 0.028(2) -0.004(3)
C47 0.116(5) 0.154(6) 0.116(4) 0.026(4) 0.042(4) 0.016(4)
C47' 0.150(11) 0.159(12) 0.130(10) 0.028(8) 0.020(8) -0.034(8)
C48 0.0389(13) 0.0484(14) 0.0514(13) -0.0005(11) 0.0062(12) 0.0037(12)
C49 0.0500(15) 0.0400(13) 0.0552(14) -0.0039(11) 0.0053(12) 0.0050(12)
C50 0.0602(17) 0.0656(18) 0.0671(17) -0.0118(14) 0.0114(14) 0.0047(14)
C51 0.102(3) 0.083(2) 0.070(2) -0.0297(17) 0.0164(18) 0.007(2)
C52 0.110(3) 0.077(2) 0.087(2) -0.0349(18) -0.012(2) -0.006(2)
C53 0.081(2) 0.0678(19) 0.097(2) -0.0275(17) 0.0015(19) -0.0122(17)
C54 0.0624(18) 0.0580(17) 0.0803(19) -0.0185(15) 0.0105(15) -0.0080(15)
N1 0.0348(10) 0.0482(11) 0.0483(10) 0.0071(9) -0.0035(9) -0.0034(9)
N2 0.0343(10) 0.0471(12) 0.0603(12) 0.0086(9) -0.0083(9) -0.0027(9)
N3 0.0360(11) 0.0460(11) 0.0460(10) -0.0068(8) -0.0047(9) 0.0029(9)
N4 0.0335(10) 0.0460(12) 0.0539(11) -0.0071(9) -0.0054(9) 0.0007(9)
O1 0.1046(18) 0.0925(16) 0.138(2) 0.0689(15) 0.0358(16) 0.0425(15)
O2 0.165(3) 0.174(3) 0.0490(13) 0.0080(15) -0.0113(14) 0.064(2)
O3 0.0920(16) 0.0833(15) 0.0651(13) -0.0158(10) 0.0184(11) -0.0001(12)
O4 0.0504(11) 0.0797(12) 0.0716(12) 0.0038(9) -0.0071(9) -0.0203(9)
O5 0.1189(19) 0.0748(15) 0.127(2) -0.0516(14) 0.0313(16) -0.0363(14)
O6 0.145(2) 0.1016(17) 0.0504(12) -0.0096(11) -0.0129(12) -0.0301(15)
O7 0.0867(14) 0.0762(13) 0.0600(12) 0.0041(9) 0.0143(10) -0.0131(11)
O8 0.0437(10) 0.0689(11) 0.0691(11) -0.0061(9) -0.0041(9) 0.0146(9)

loop_
_atom_type_symbol
_atom_type_description
_atom_type_scat_dispersion_real
_atom_type_scat_dispersion_imag
_atom_type_scat_source
C C 0.0033 0.0016 'International Tables Vol C Tables 4.2.6.8 and 6.1.1.4'
H H 0.0000 0.0000 'International Tables Vol C Tables 4.2.6.8 and 6.1.1.4'
N N 0.0061 0.0033 'International Tables Vol C Tables 4.2.6.8 and 6.1.1.4'
O O 0.0106 0.0060 'International Tables Vol C Tables 4.2.6.8 and 6.1.1.4'

loop_
_geom_angle_atom_site_label_1
_geom_angle_atom_site_label_2
_geom_angle_atom_site_label_3
_geom_angle
C6 C1 C2 117.3(3)
C6 C1 C7 123.6(2)
C2 C1 C7 119.1(3)
C3 C2 C1 120.5(3)
C3 C2 H2 119.8
C1 C2 H2 119.8
C4 C3 C2 121.0(3)
C4 C3 H3 119.5
C2 C3 H3 119.5
C3 C4 C5 119.8(4)
C3 C4 H4 120.1
C5 C4 H4 120.1
C4 C5 C6 119.7(3)
C4 C5 H5 120.2
C6 C5 H5 120.2
C1 C6 C5 121.7(3)
C1 C6 H6 119.2
C5 C6 H6 119.2
O1 C7 C1 121.9(2)
O1 C7 C8 118.6(2)
C1 C7 C8 119.4(2)
C10 C8 C7 117.9(2)
C10 C8 C9 59.83(16)
C7 C8 C9 122.9(2)
C10 C8 C11 116.90(19)
C7 C8 C11 119.8(2)
C9 C8 C11 104.85(18)
N1 C9 C18 120.1(2)
N1 C9 C10 115.86(19)
C18 C9 C10 119.7(2)
N1 C9 C8 105.49(18)
C18 C9 C8 120.3(2)
C10 C9 C8 59.74(16)
C8 C10 C9 60.43(16)
C8 C10 H10A 117.7
C9 C10 H10A 117.7
C8 C10 H10B 117.7
C9 C10 H10B 117.7
H10A C10 H10B 114.8
N2 C11 C12 112.65(18)
N2 C11 C8 106.23(18)
C12 C11 C8 112.63(19)
N2 C11 H11 108.4
C12 C11 H11 108.4
C8 C11 H11 108.4
C17 C12 C13 118.6(3)
C17 C12 C11 119.7(2)
C13 C12 C11 121.6(2)
C12 C13 C14 119.6(3)
C12 C13 H13 120.2
C14 C13 H13 120.2
C15 C14 C13 121.1(3)
C15 C14 H14 119.5
C13 C14 H14 119.5
C16 C15 C14 119.3(3)
C16 C15 H15 120.4
C14 C15 H15 120.4
C15 C16 C17 120.8(3)
C15 C16 H16 119.6
C17 C16 H16 119.6
C12 C17 C16 120.6(3)
C12 C17 H17 119.7
C16 C17 H17 119.7
O2 C18 O3 124.4(3)
O2 C18 C9 122.3(3)
O3 C18 C9 113.2(2)
O3 C19' C20' 107.9(8)
O3 C19' H19D 110.1
C20' C19' H19D 110.1
O3 C19' H19C 110.1
C20' C19' H19C 110.1
H19D C19' H19C 108.4
C19' C20' H20D 109.5
C19' C20' H20E 109.5
H20D C20' H20E 109.5
C19' C20' H20F 109.5
H20D C20' H20F 109.5
H20E C20' H20F 109.5
O3 C19 C20 103.5(7)
O3 C19 H19A 111.1
C20 C19 H19A 111.1
O3 C19 H19B 111.1
C20 C19 H19B 111.1
H19A C19 H19B 109.0
O4 C21 N1 119.2(2)
O4 C21 C22 122.0(2)
N1 C21 C22 118.6(2)
C23 C22 C27 119.1(2)
C23 C22 C21 119.2(2)
C27 C22 C21 121.6(2)
C24 C23 C22 119.6(3)
C24 C23 H23 120.2
C22 C23 H23 120.2
C25 C24 C23 120.9(3)
C25 C24 H24 119.6
C23 C24 H24 119.6
C24 C25 C26 119.7(3)
C24 C25 H25 120.1
C26 C25 H25 120.1
C27 C26 C25 119.8(4)
C27 C26 H26 120.1
C25 C26 H26 120.1
C26 C27 C22 120.9(3)
C26 C27 H27 119.6
C22 C27 H27 119.6
C29 C28 C33 118.0(3)
C29 C28 C34 123.4(2)
C33 C28 C34 118.6(3)
C30 C29 C28 121.8(3)
C30 C29 H29 119.1
C28 C29 H29 119.1
C31 C30 C29 118.9(4)
C31 C30 H30 120.5
C29 C30 H30 120.5
C32 C31 C30 119.7(4)
C32 C31 H31 120.1
C30 C31 H31 120.1
C31 C32 C33 121.6(4)
C31 C32 H32 119.2
C33 C32 H32 119.2
C32 C33 C28 119.9(4)
C32 C33 H33 120.0
C28 C33 H33 120.0
O5 C34 C28 121.8(2)
O5 C34 C35 118.4(3)
C28 C34 C35 119.8(2)
C37 C35 C34 118.2(2)
C37 C35 C36 60.15(16)
C34 C35 C36 122.6(2)
C37 C35 C38 117.55(19)
C34 C35 C38 119.0(2)
C36 C35 C38 105.16(18)
N3 C36 C45 119.8(2)
N3 C36 C37 115.2(2)
C45 C36 C37 120.9(2)
N3 C36 C35 104.84(18)
C45 C36 C35 121.0(2)
C37 C36 C35 59.19(16)
C35 C37 C36 60.66(16)
C35 C37 H37A 117.7
C36 C37 H37A 117.7
C35 C37 H37B 117.7
C36 C37 H37B 117.7
H37A C37 H37B 114.8
N4 C38 C39 112.57(19)
N4 C38 C35 106.23(18)
C39 C38 C35 113.35(19)
N4 C38 H38 108.2
C39 C38 H38 108.2
C35 C38 H38 108.2
C44 C39 C40 118.4(3)
C44 C39 C38 121.6(2)
C40 C39 C38 120.0(2)
C39 C40 C41 120.6(3)
C39 C40 H40 119.7
C41 C40 H40 119.7
C42 C41 C40 120.1(3)
C42 C41 H41 120.0
C40 C41 H41 120.0
C43 C42 C41 119.6(3)
C43 C42 H42 120.2
C41 C42 H42 120.2
C42 C43 C44 120.4(3)
C42 C43 H43 119.8
C44 C43 H43 119.8
C39 C44 C43 120.9(3)
C39 C44 H44 119.5
C43 C44 H44 119.5
O6 C45 O7 124.6(3)
O6 C45 C36 123.1(3)
O7 C45 C36 112.3(2)
C47 C46 O7 112.1(3)
C47 C46 C47' 65.3(8)
O7 C46 C47' 107.2(7)
C47 C46 H46A 109.2
O7 C46 H46A 109.2
C47' C46 H46A 142.1
C47 C46 H46B 109.2
O7 C46 H46B 109.2
C47' C46 H46B 48.7
H46A C46 H46B 107.9
C47 C46 H46C 136.8
O7 C46 H46C 110.2
C47' C46 H46C 110.2
H46A C46 H46C 46.3
H46B C46 H46C 64.0
C47 C46 H46D 46.8
O7 C46 H46D 110.7
C47' C46 H46D 110.2
H46A C46 H46D 65.8
H46B C46 H46D 139.3
H46C C46 H46D 108.4
C46 C47 H46D 41.7
C46 C47 H47A 109.5
H46D C47 H47A 145.3
C46 C47 H47B 109.5
H46D C47 H47B 100.6
C46 C47 H47C 109.5
H46D C47 H47C 75.0
C46 C47' H47D 109.5
C46 C47' H47E 109.5
H47D C47' H47E 109.5
C46 C47' H47F 109.5
H47D C47' H47F 109.5
H47E C47' H47F 109.5
O8 C48 N3 120.1(2)
O8 C48 C49 122.9(2)
N3 C48 C49 116.8(2)
C50 C49 C54 119.5(2)
C50 C49 C48 119.8(2)
C54 C49 C48 120.6(2)
C51 C50 C49 120.1(3)
C51 C50 H50 120.0
C49 C50 H50 120.0
C50 C51 C52 119.9(3)
C50 C51 H51 120.1
C52 C51 H51 120.1
C53 C52 C51 120.7(3)
C53 C52 H52 119.7
C51 C52 H52 119.7
C52 C53 C54 119.4(3)
C52 C53 H53 120.3
C54 C53 H53 120.3
C53 C54 C49 120.5(3)
C53 C54 H54 119.8
C49 C54 H54 119.8
C21 N1 N2 122.07(18)
C21 N1 C9 120.05(19)
N2 N1 C9 111.61(17)
N1 N2 C11 104.79(16)
N1 N2 H2A 110.4
C11 N2 H2A 110.4
C48 N3 N4 121.67(18)
C48 N3 C36 120.63(19)
N4 N3 C36 111.69(17)
N3 N4 C38 104.80(16)
N3 N4 H4A 110.4
C38 N4 H4A 110.7
C18 O3 C19' 125.6(8)
C18 O3 C19 109.6(5)
C19' O3 C19 18.6(9)
C45 O7 C46 117.5(2)

loop_
_geom_bond_atom_site_label_1
_geom_bond_atom_site_label_2
_geom_bond_distance
C1 C6 1.365(4)
C1 C2 1.392(4)
C1 C7 1.482(4)
C2 C3 1.372(5)
C2 H2 0.9300
C3 C4 1.346(5)
C3 H3 0.9300
C4 C5 1.363(4)
C4 H4 0.9300
C5 C6 1.383(4)
C5 H5 0.9300
C6 H6 0.9300
C7 O1 1.216(3)
C7 C8 1.512(3)
C8 C10 1.502(4)
C8 C9 1.513(3)
C8 C11 1.550(3)
C9 N1 1.442(3)
C9 C18 1.477(4)
C9 C10 1.504(3)
C10 H10A 0.9700
C10 H10B 0.9700
C11 N2 1.470(3)
C11 C12 1.523(3)
C11 H11 0.9800
C12 C17 1.376(4)
C12 C13 1.378(4)
C13 C14 1.399(5)
C13 H13 0.9300
C14 C15 1.359(5)
C14 H14 0.9300
C15 C16 1.355(5)
C15 H15 0.9300
C16 C17 1.387(4)
C16 H16 0.9300
C17 H17 0.9300
C18 O2 1.192(3)
C18 O3 1.320(3)
C19' O3 1.470(9)
C19' C20' 1.502(9)
C19' H19D 0.9700
C19' H19C 0.9700
C20' H20D 0.9600
C20' H20E 0.9600
C20' H20F 0.9600
C19 O3 1.484(7)
C19 C20 1.513(9)
C19 H19A 0.9700
C19 H19B 0.9700
C20 H20A 0.9600
C20 H20B 0.9600
C20 H20C 0.9600
C21 O4 1.229(3)
C21 N1 1.357(3)
C21 C22 1.486(3)
C22 C23 1.381(3)
C22 C27 1.393(4)
C23 C24 1.376(4)
C23 H23 0.9300
C24 C25 1.374(5)
C24 H24 0.9300
C25 C26 1.380(5)
C25 H25 0.9300
C26 C27 1.362(4)
C26 H26 0.9300
C27 H27 0.9300
C28 C29 1.381(4)
C28 C33 1.384(4)
C28 C34 1.475(4)
C29 C30 1.381(4)
C29 H29 0.9300
C30 C31 1.375(6)
C30 H30 0.9300
C31 C32 1.359(6)
C31 H31 0.9300
C32 C33 1.370(6)
C32 H32 0.9300
C33 H33 0.9300
C34 O5 1.212(3)
C34 C35 1.513(3)
C35 C37 1.494(3)
C35 C36 1.516(3)
C35 C38 1.550(3)
C36 N3 1.447(3)
C36 C45 1.485(3)
C36 C37 1.509(3)
C37 H37A 0.9700
C37 H37B 0.9700
C38 N4 1.466(3)
C38 C39 1.525(3)
C38 H38 0.9800
C39 C44 1.367(4)
C39 C40 1.381(4)
C40 C41 1.391(4)
C40 H40 0.9300
C41 C42 1.367(5)
C41 H41 0.9300
C42 C43 1.363(5)
C42 H42 0.9300
C43 C44 1.389(4)
C43 H43 0.9300
C44 H44 0.9300
C45 O6 1.200(3)
C45 O7 1.318(3)
C46 C47 1.457(5)
C46 O7 1.459(4)
C46 C47' 1.495(9)
C46 H46A 0.9700
C46 H46B 0.9700
C46 H46C 0.9700
C46 H46D 0.9700
C47 H46D 1.0630
C47 H47A 0.9600
C47 H47B 0.9600
C47 H47C 0.9600
C47' H47D 0.9600
C47' H47E 0.9600
C47' H47F 0.9600
C48 O8 1.223(3)
C48 N3 1.362(3)
C48 C49 1.486(3)
C49 C50 1.380(3)
C49 C54 1.393(3)
C50 C51 1.374(4)
C50 H50 0.9300
C51 C52 1.390(5)
C51 H51 0.9300
C52 C53 1.369(5)
C52 H52 0.9300
C53 C54 1.380(4)
C53 H53 0.9300
C54 H54 0.9300
N1 N2 1.430(3)
N2 H2A 0.9000
N3 N4 1.432(2)
N4 H4A 0.9000

loop_
_geom_torsion_atom_site_label_1
_geom_torsion_atom_site_label_2
_geom_torsion_atom_site_label_3
_geom_torsion_atom_site_label_4
_geom_torsion
C6 C1 C2 C3 2.9(6)
C7 C1 C2 C3 -177.5(4)
C1 C2 C3 C4 -2.8(7)
C2 C3 C4 C5 0.8(8)
C3 C4 C5 C6 1.0(6)
C2 C1 C6 C5 -1.1(5)
C7 C1 C6 C5 179.3(3)
C4 C5 C6 C1 -0.8(5)
C6 C1 C7 O1 -168.5(3)
C2 C1 C7 O1 11.9(5)
C6 C1 C7 C8 14.9(4)
C2 C1 C7 C8 -164.7(3)
O1 C7 C8 C10 35.9(4)
C1 C7 C8 C10 -147.4(3)
O1 C7 C8 C9 106.4(3)
C1 C7 C8 C9 -76.9(3)
O1 C7 C8 C11 -117.4(3)
C1 C7 C8 C11 59.3(3)
C10 C8 C9 N1 -111.2(2)
C7 C8 C9 N1 143.1(2)
C11 C8 C9 N1 1.5(2)
C10 C8 C9 C18 108.8(3)
C7 C8 C9 C18 3.2(4)
C11 C8 C9 C18 -138.4(2)
C7 C8 C9 C10 -105.6(3)
C11 C8 C9 C10 112.8(2)
C7 C8 C10 C9 113.7(2)
C11 C8 C10 C9 -92.1(2)
N1 C9 C10 C8 93.5(2)
C18 C9 C10 C8 -109.9(3)
C10 C8 C11 N2 77.7(2)
C7 C8 C11 N2 -128.7(2)
C9 C8 C11 N2 14.3(2)
C10 C8 C11 C12 -46.1(3)
C7 C8 C11 C12 107.5(2)
C9 C8 C11 C12 -109.4(2)
N2 C11 C12 C17 -166.3(2)
C8 C11 C12 C17 -46.1(3)
N2 C11 C12 C13 15.7(3)
C8 C11 C12 C13 135.9(2)
C17 C12 C13 C14 0.4(4)
C11 C12 C13 C14 178.4(3)
C12 C13 C14 C15 -0.2(5)
C13 C14 C15 C16 0.1(5)
C14 C15 C16 C17 0.0(5)
C13 C12 C17 C16 -0.3(4)
C11 C12 C17 C16 -178.4(2)
C15 C16 C17 C12 0.1(5)
N1 C9 C18 O2 171.8(3)
C10 C9 C18 O2 16.2(4)
C8 C9 C18 O2 -54.0(4)
N1 C9 C18 O3 -11.1(4)
C10 C9 C18 O3 -166.7(2)
C8 C9 C18 O3 123.1(3)
O4 C21 C22 C23 -40.1(4)
N1 C21 C22 C23 144.9(2)
O4 C21 C22 C27 135.3(3)
N1 C21 C22 C27 -39.7(3)
C27 C22 C23 C24 0.2(4)
C21 C22 C23 C24 175.7(3)
C22 C23 C24 C25 -0.9(5)
C23 C24 C25 C26 -0.3(6)
C24 C25 C26 C27 2.2(6)
C25 C26 C27 C22 -2.9(6)
C23 C22 C27 C26 1.7(4)
C21 C22 C27 C26 -173.7(3)
C33 C28 C29 C30 -0.6(4)
C34 C28 C29 C30 -179.5(3)
C28 C29 C30 C31 -0.2(5)
C29 C30 C31 C32 0.7(6)
C30 C31 C32 C33 -0.5(7)
C31 C32 C33 C28 -0.3(7)
C29 C28 C33 C32 0.8(5)
C34 C28 C33 C32 179.8(3)
C29 C28 C34 O5 164.0(3)
C33 C28 C34 O5 -14.8(4)
C29 C28 C34 C35 -18.9(4)
C33 C28 C34 C35 162.2(3)
O5 C34 C35 C37 -30.6(4)
C28 C34 C35 C37 152.3(2)
O5 C34 C35 C36 -101.5(3)
C28 C34 C35 C36 81.4(3)
O5 C34 C35 C38 123.3(3)
C28 C34 C35 C38 -53.9(3)
C37 C35 C36 N3 110.8(2)
C34 C35 C36 N3 -142.9(2)
C38 C35 C36 N3 -2.6(2)
C37 C35 C36 C45 -109.8(3)
C34 C35 C36 C45 -3.6(4)
C38 C35 C36 C45 136.8(2)
C34 C35 C36 C37 106.2(3)
C38 C35 C36 C37 -113.4(2)
C34 C35 C37 C36 -113.4(2)
C38 C35 C37 C36 92.3(2)
N3 C36 C37 C35 -92.8(2)
C45 C36 C37 C35 110.0(2)
C37 C35 C38 N4 -77.6(2)
C34 C35 C38 N4 128.4(2)
C36 C35 C38 N4 -13.7(2)
C37 C35 C38 C39 46.6(3)
C34 C35 C38 C39 -107.5(2)
C36 C35 C38 C39 110.4(2)
N4 C38 C39 C44 -18.0(3)
C35 C38 C39 C44 -138.6(2)
N4 C38 C39 C40 164.1(2)
C35 C38 C39 C40 43.5(3)
C44 C39 C40 C41 1.1(4)
C38 C39 C40 C41 179.1(2)
C39 C40 C41 C42 -0.6(5)
C40 C41 C42 C43 -0.3(5)
C41 C42 C43 C44 0.8(5)
C40 C39 C44 C43 -0.6(4)
C38 C39 C44 C43 -178.6(3)
C42 C43 C44 C39 -0.3(5)
N3 C36 C45 O6 -175.1(3)
C37 C36 C45 O6 -18.9(4)
C35 C36 C45 O6 51.4(4)
N3 C36 C45 O7 6.9(3)
C37 C36 C45 O7 163.1(2)
C35 C36 C45 O7 -126.6(2)
O8 C48 C49 C50 45.9(3)
N3 C48 C49 C50 -137.8(2)
O8 C48 C49 C54 -130.3(3)
N3 C48 C49 C54 45.9(3)
C54 C49 C50 C51 -1.8(4)
C48 C49 C50 C51 -178.1(3)
C49 C50 C51 C52 2.3(5)
C50 C51 C52 C53 -0.8(5)
C51 C52 C53 C54 -1.1(5)
C52 C53 C54 C49 1.6(5)
C50 C49 C54 C53 -0.1(4)
C48 C49 C54 C53 176.1(3)
O4 C21 N1 N2 159.0(2)
C22 C21 N1 N2 -25.9(3)
O4 C21 N1 C9 9.1(3)
C22 C21 N1 C9 -175.7(2)
C18 C9 N1 C21 -85.2(3)
C10 C9 N1 C21 71.3(3)
C8 C9 N1 C21 134.8(2)
C18 C9 N1 N2 122.1(2)
C10 C9 N1 N2 -81.4(2)
C8 C9 N1 N2 -17.9(2)
C21 N1 N2 C11 -124.8(2)
C9 N1 N2 C11 27.3(2)
C12 C11 N2 N1 99.0(2)
C8 C11 N2 N1 -24.7(2)
O8 C48 N3 N4 -158.3(2)
C49 C48 N3 N4 25.3(3)
O8 C48 N3 C36 -7.8(3)
C49 C48 N3 C36 175.8(2)
C45 C36 N3 C48 85.9(3)
C37 C36 N3 C48 -71.6(3)
C35 C36 N3 C48 -134.1(2)
C45 C36 N3 N4 -120.9(2)
C37 C36 N3 N4 81.6(2)
C35 C36 N3 N4 19.0(2)
C48 N3 N4 C38 124.8(2)
C36 N3 N4 C38 -28.1(2)
C39 C38 N4 N3 -99.9(2)
C35 C38 N4 N3 24.7(2)
O2 C18 O3 C19' -4.8(8)
C9 C18 O3 C19' 178.2(6)
O2 C18 O3 C19 5.8(8)
C9 C18 O3 C19 -171.3(7)
C20' C19' O3 C18 83.5(14)
C20' C19' O3 C19 51(3)
C20 C19 O3 C18 165.7(9)
C20 C19 O3 C19' -42(3)
O6 C45 O7 C46 -1.6(4)
C36 C45 O7 C46 176.3(3)
C47 C46 O7 C45 -85.7(5)
C47' C46 O7 C45 -155.4(9)
